data_7159605
loop_
_publ_author_name
'Lee, Stephanie'
'S&#xf6;hnel, Tilo'
'Sperry, Jonathan'

_publ_section_title
;
 Support studies toward the hicksoane alkaloids reveal cascade reactions
 of a (tryptophanamido)methylglycinate.
;
_journal_issue 43
_journal_name_full 'Organic &amp; biomolecular chemistry'
_journal_page_first 8708
_journal_page_last 8715
_journal_paper_doi 10.1039/d3ob01596c
_journal_volume 21
_journal_year 2023
_chemical_absolute_configuration ad
_chemical_formula_moiety 'C15 H20 N4 O3'
_chemical_formula_sum 'C15 H20 N4 O3'
_chemical_formula_weight 304.35
_space_group_crystal_system monoclinic
_space_group_IT_number 5
_space_group_name_Hall 'C 2y'
_space_group_name_H-M_alt 'C 1 2 1'
_atom_sites_solution_hydrogens mixed
_atom_sites_solution_primary direct
_audit_creation_date 2023-07-16
_audit_creation_method
;
Olex2 1.3
(compiled 2020.11.12 svn.r5f609507 for OlexSys, GUI svn.r6408)
;
_audit_update_record
;
2023-07-16 deposited with the CCDC.	2023-10-18 downloaded from the CCDC.
;
_cell_angle_alpha 90
_cell_angle_beta 112.304(10)
_cell_angle_gamma 90
_cell_formula_units_Z 4
_cell_length_a 16.2851(13)
_cell_length_b 5.2346(4)
_cell_length_c 18.9492(16)
_cell_measurement_reflns_used 1950
_cell_measurement_temperature 120(1)
_cell_measurement_theta_max 69.5320
_cell_measurement_theta_min 5.0640
_cell_volume 1494.5(2)
_computing_cell_refinement 'CrysAlisPro 1.171.40.84a (Rigaku OD, 2020)'
_computing_data_collection 'CrysAlisPro 1.171.40.84a (Rigaku OD, 2020)'
_computing_data_reduction 'CrysAlisPro 1.171.40.84a (Rigaku OD, 2020)'
_computing_molecular_graphics 'Olex2 1.3 (Dolomanov et al., 2009)'
_computing_publication_material 'Olex2 1.3 (Dolomanov et al., 2009)'
_computing_structure_refinement 'SHELXL 2018/3 (Sheldrick, 2015)'
_computing_structure_solution 'SHELXS  (Sheldrick, 2008)'
_diffrn_ambient_environment N~2~
_diffrn_ambient_temperature 120(1)
_diffrn_detector 'Hybrid Pixel Array Detector'
_diffrn_detector_area_resol_mean 5.8140
_diffrn_detector_type 'Pilatus 200K'
_diffrn_measured_fraction_theta_full 0.989
_diffrn_measured_fraction_theta_max 0.988
_diffrn_measurement_details
;
List of Runs (angles in degrees, time in seconds):

  # Type    Start    End  Width  t~exp~   \w     \q     \k     \f   Frames
#--------------------------------------------------------------------------
  1  \w    -36.00  14.40   0.80    2.60    --  -46.98  38.00   0.00   63
  2  \w     -8.00  18.40   0.80    2.60    --  -46.98  19.00   0.00   33
  3  \w    -26.00  35.60   0.80    2.60    --  -46.98  19.00  60.00   77
  4  \w    -32.00  29.60   0.80    2.60    --  -46.98  96.00  74.00   77
  5  \w    -45.00 -18.60   0.80   10.60    --  -90.25 111.00   0.00   33
  6  \w    -47.00 -12.60   0.80   10.60    --  -90.25  45.00  30.00   43
  7  \w    -47.00 -11.80   0.80   10.60    --  -90.25  45.00   0.00   44
  8  \w    -50.00 -22.00   0.80   10.60    --  -90.25  45.00 -90.00   35
  9  \w    -49.00 -17.00   0.80   10.60    --  -90.25  45.00-120.00   40
 10  \w    -43.00 -11.80   0.80   10.60    --  -90.25  45.00-150.00   39
 11  \w    -87.00 -24.60   0.80   10.60    --  -90.25  77.00  60.00   78
 12  \w    -79.00 -11.00   0.80   10.60    --  -90.25  96.00  74.00   85
 13  \w     23.00  57.40   0.80    2.60    --   46.98 -96.00 -34.00   43
 14  \w     62.00  86.80   0.80   10.60    --   97.33 -96.00 -34.00   31
 15  \w     61.00  85.80   0.80   10.60    --   97.33 -77.00   0.00   31
 16  \w     40.00  64.80   0.80   10.60    --   97.33 -61.00 -90.00   31
 17  \w     24.00  51.20   0.80   10.60    --   97.33 -77.00   0.00   34
 18  \w     20.00  45.60   0.80   10.60    --   97.33 -45.00 -90.00   32
 19  \w    -29.00  23.00   0.80    2.60    --   46.98 -19.00  30.00   65
 20  \w     26.00  67.60   0.80   10.60    --   97.33 -61.00 120.00   52
 21  \w     32.00  71.20   0.80   10.60    --   97.33 -61.00 150.00   49
 22  \w     20.00  47.20   0.80   10.60    --   97.33 -45.00 120.00   34
 23  \w    140.00 176.00   0.80   10.60    --   97.33 111.00  90.00   45
 24  \w    109.00 143.40   0.80   10.60    --   97.33 178.00 120.00   43
 25  \w     74.00  98.80   0.80   10.60    --   97.33 178.00 120.00   31
 26  \w   -128.00-103.20   0.80   10.60    --  -90.25 -96.00 -34.00   31
 27  \w   -152.00-106.40   0.80   10.60    --  -90.25 -61.00 -30.00   57
;
_diffrn_measurement_device 'four-circle diffractometer'
_diffrn_measurement_device_type 'XtaLAB Synergy, Dualflex, Pilatus 200K'
_diffrn_measurement_method '\w scans'
_diffrn_orient_matrix_type 'CrysAlisPro convention (1999,Acta A55,543-557)'
_diffrn_orient_matrix_UB_11 0.0175935000
_diffrn_orient_matrix_UB_12 0.2575570000
_diffrn_orient_matrix_UB_13 0.0424800000
_diffrn_orient_matrix_UB_21 -0.0922417000
_diffrn_orient_matrix_UB_22 0.0953525000
_diffrn_orient_matrix_UB_23 -0.0532200000
_diffrn_orient_matrix_UB_31 -0.0404494000
_diffrn_orient_matrix_UB_32 -0.1054957000
_diffrn_orient_matrix_UB_33 0.0555774000
_diffrn_radiation_monochromator mirror
_diffrn_radiation_probe x-ray
_diffrn_radiation_type 'Cu K\a'
_diffrn_radiation_wavelength 1.54184
_diffrn_reflns_av_R_equivalents 0.0507
_diffrn_reflns_av_unetI/netI 0.0651
_diffrn_reflns_Laue_measured_fraction_full 0.989
_diffrn_reflns_Laue_measured_fraction_max 0.988
_diffrn_reflns_limit_h_max 12
_diffrn_reflns_limit_h_min -19
_diffrn_reflns_limit_k_max 5
_diffrn_reflns_limit_k_min -6
_diffrn_reflns_limit_l_max 22
_diffrn_reflns_limit_l_min -18
_diffrn_reflns_number 4802
_diffrn_reflns_point_group_measured_fraction_full 0.793
_diffrn_reflns_point_group_measured_fraction_max 0.791
_diffrn_reflns_theta_full 67.684
_diffrn_reflns_theta_max 67.729
_diffrn_reflns_theta_min 5.874
_diffrn_source 'micro-focus sealed X-ray tube'
_diffrn_source_type 'PhotonJet (Cu) X-ray Source'
_exptl_absorpt_coefficient_mu 0.794
_exptl_absorpt_correction_T_max 1.00000
_exptl_absorpt_correction_T_min 0.73535
_exptl_absorpt_correction_type multi-scan
_exptl_absorpt_process_details
;
CrysAlisPro 1.171.40.84a (Rigaku Oxford Diffraction, 2020)
Empirical absorption correction using spherical harmonics,
implemented in SCALE3 ABSPACK scaling algorithm.
;
_exptl_crystal_colour 'light yellow'
_exptl_crystal_colour_modifier light
_exptl_crystal_colour_primary yellow
_exptl_crystal_density_diffrn 1.353
_exptl_crystal_description plank
_exptl_crystal_F_000 648
_exptl_crystal_recrystallization_method MeOH
_exptl_crystal_size_max 0.2
_exptl_crystal_size_mid 0.05
_exptl_crystal_size_min 0.04
_refine_diff_density_max 0.367
_refine_diff_density_min -0.261
_refine_diff_density_rms 0.062
_refine_ls_abs_structure_details
;
 Flack x determined using 496 quotients [(I+)-(I-)]/[(I+)+(I-)]
 (Parsons, Flack and Wagner, Acta Cryst. B69 (2013) 249-259).
;
_refine_ls_abs_structure_Flack 0.0(3)
_refine_ls_extinction_method none
_refine_ls_goodness_of_fit_ref 1.043
_refine_ls_hydrogen_treatment mixed
_refine_ls_matrix_type full
_refine_ls_number_parameters 206
_refine_ls_number_reflns 2156
_refine_ls_number_restraints 4
_refine_ls_restrained_S_all 1.043
_refine_ls_R_factor_all 0.0636
_refine_ls_R_factor_gt 0.0514
_refine_ls_shift/su_max 0.001
_refine_ls_shift/su_mean 0.000
_refine_ls_structure_factor_coef Fsqd
_refine_ls_weighting_details 'w=1/[\s^2^(Fo^2^)+(0.0874P)^2^+0.0661P] where P=(Fo^2^+2Fc^2^)/3'
_refine_ls_weighting_scheme calc
_refine_ls_wR_factor_gt 0.1298
_refine_ls_wR_factor_ref 0.1390
_reflns_Friedel_coverage 0.434
_reflns_Friedel_fraction_full 0.544
_reflns_Friedel_fraction_max 0.543
_reflns_number_gt 1870
_reflns_number_total 2156
_reflns_threshold_expression 'I > 2\s(I)'
_cod_data_source_file d3ob01596c2.cif
_cod_data_source_block syl-06-20_01
_cod_depositor_comments 'Adding full bibliography for 7159603--7159605.cif.'
_cod_database_code 7159605
_shelx_shelxl_version_number 2018/3
_chemical_oxdiff_formula 'C15 H20 N4 O3'
_shelx_space_group_comment
;
The symmetry employed for this shelxl refinement is uniquely defined
by the following loop, which should always be used as a source of
symmetry information in preference to the above space-group names.
They are only intended as comments.
;
_reflns_odcompleteness_completeness 99.40
_reflns_odcompleteness_iscentric 1
_reflns_odcompleteness_theta 66.97
_olex2_refinement_description
;
1. Fixed Uiso
 At 1.2 times of:
  All C(H) groups, All C(H,H) groups, All N(H) groups, All N(H,H) groups
 At 1.5 times of:
  All C(H,H,H) groups
2. Restrained distances
 N2-H2A = N2-H2B
 0.86 with sigma of 0.02
 H2A-H2B
 1.56 with sigma of 0.02
3.a Riding coordinates:
 N4(H4)
3.b Ternary CH refined with riding coordinates:
 C10(H10)
3.c Secondary CH2 refined with riding coordinates:
 C9(H9A,H9B), C12(H12A,H12B), C13(H13A,H13B)
3.d Aromatic/amide H refined with riding coordinates:
 N1(H1), N3(H3), C2(H2), C3(H3A), C4(H4A), C5(H5), C8(H8)
3.e Idealised Me refined as rotating group:
 C15(H15A,H15B,H15C)
;
_olex2_submission_special_instructions 'No special instructions were received'
_oxdiff_exptl_absorpt_empirical_details
;
Empirical correction (ABSPACK) includes:
- Absorption correction using spherical harmonics
- Frame scaling
;
_oxdiff_exptl_absorpt_empirical_full_max 2.755
_oxdiff_exptl_absorpt_empirical_full_min 0.645

loop_
_space_group_symop_operation_xyz
'x, y, z'
'-x, y, -z'
'x+1/2, y+1/2, z'
'-x+1/2, y+1/2, -z'

loop_
_atom_site_label
_atom_site_type_symbol
_atom_site_fract_x
_atom_site_fract_y
_atom_site_fract_z
_atom_site_U_iso_or_equiv
_atom_site_adp_type
_atom_site_occupancy
_atom_site_site_symmetry_order
_atom_site_calc_flag
_atom_site_refinement_flags_posn
_atom_site_refinement_flags_adp
_atom_site_refinement_flags_occupancy
_atom_site_disorder_assembly
_atom_site_disorder_group
O1 O 0.20981(18) 1.1033(6) 0.39429(17) 0.0311(7) Uani 1 1 d . . . . .
O2 O 0.2636(2) 0.6030(7) 0.14472(18) 0.0415(8) Uani 1 1 d . . . . .
O3 O 0.1874(2) 0.2381(7) 0.12752(18) 0.0369(8) Uani 1 1 d . . . . .
N1 N -0.1058(2) 0.4782(8) 0.25236(19) 0.0287(8) Uani 1 1 d . . . . .
H1 H -0.141745 0.345770 0.241579 0.034 Uiso 1 1 calc R U . . .
N2 N 0.0945(2) 0.6746(8) 0.4759(2) 0.0297(8) Uani 1 1 d D . . . .
H2A H 0.137(2) 0.657(11) 0.5193(14) 0.036 Uiso 1 1 d D U . . .
H2B H 0.076(3) 0.602(10) 0.4339(16) 0.036 Uiso 1 1 d D U . . .
N3 N 0.2056(2) 0.6731(7) 0.39398(19) 0.0245(8) Uani 1 1 d . . . . .
H3 H 0.180470 0.533599 0.402224 0.029 Uiso 1 1 calc R U . . .
N4 N 0.2530(2) 0.6810(7) 0.28505(19) 0.0276(8) Uani 1 1 d . . . . .
H4 H 0.224846 0.821241 0.268152 0.033 Uiso 1 1 d R U . . .
C1 C -0.0648(2) 0.5737(9) 0.2067(2) 0.0275(10) Uani 1 1 d . . . . .
C2 C -0.0698(3) 0.4961(11) 0.1355(2) 0.0345(11) Uani 1 1 d . . . . .
H2 H -0.104032 0.351756 0.110924 0.041 Uiso 1 1 calc R U . . .
C3 C -0.0231(3) 0.6362(12) 0.1016(3) 0.0418(12) Uani 1 1 d . . . . .
H3A H -0.024442 0.585649 0.052996 0.050 Uiso 1 1 calc R U . . .
C4 C 0.0264(3) 0.8514(11) 0.1373(3) 0.0418(13) Uani 1 1 d . . . . .
H4A H 0.055786 0.948645 0.111581 0.050 Uiso 1 1 calc R U . . .
C5 C 0.0330(3) 0.9238(10) 0.2089(3) 0.0349(11) Uani 1 1 d . . . . .
H5 H 0.068628 1.066065 0.233408 0.042 Uiso 1 1 calc R U . . .
C6 C -0.0134(3) 0.7863(9) 0.2457(2) 0.0261(9) Uani 1 1 d . . . . .
C7 C -0.0245(2) 0.8121(8) 0.3165(2) 0.0239(9) Uani 1 1 d . . . . .
C8 C -0.0819(2) 0.6207(10) 0.3168(2) 0.0282(10) Uani 1 1 d . . . . .
H8 H -0.102225 0.591805 0.356945 0.034 Uiso 1 1 calc R U . . .
C9 C 0.0181(3) 1.0018(9) 0.3787(2) 0.0272(9) Uani 1 1 d . . . . .
H9A H -0.024030 1.042654 0.403386 0.033 Uiso 1 1 calc R U . . .
H9B H 0.029148 1.161215 0.355572 0.033 Uiso 1 1 calc R U . . .
C10 C 0.1062(3) 0.9126(9) 0.4405(2) 0.0264(9) Uani 1 1 d . . . . .
H10 H 0.124529 1.046256 0.481220 0.032 Uiso 1 1 calc R U . . .
C11 C 0.1785(2) 0.9008(9) 0.4073(2) 0.0244(9) Uani 1 1 d . . . . .
C12 C 0.2775(2) 0.6540(9) 0.3656(2) 0.0255(9) Uani 1 1 d . . . . .
H12A H 0.322172 0.786630 0.391286 0.031 Uiso 1 1 calc R U . . .
H12B H 0.306572 0.485847 0.380985 0.031 Uiso 1 1 calc R U . . .
C13 C 0.2077(3) 0.4622(9) 0.2393(2) 0.0291(10) Uani 1 1 d . . . . .
H13A H 0.143164 0.476092 0.227278 0.035 Uiso 1 1 calc R U . . .
H13B H 0.229279 0.303373 0.268901 0.035 Uiso 1 1 calc R U . . .
C14 C 0.2237(3) 0.4484(9) 0.1665(2) 0.0285(9) Uani 1 1 d . . . . .
C15 C 0.1975(3) 0.1981(11) 0.0569(3) 0.0427(13) Uani 1 1 d . . . . .
H15A H 0.165697 0.331905 0.020654 0.064 Uiso 1 1 calc R U . . .
H15B H 0.173207 0.030653 0.036200 0.064 Uiso 1 1 calc R U . . .
H15C H 0.260674 0.204095 0.065158 0.064 Uiso 1 1 calc R U . . .

loop_
_atom_site_aniso_label
_atom_site_aniso_U_11
_atom_site_aniso_U_22
_atom_site_aniso_U_33
_atom_site_aniso_U_23
_atom_site_aniso_U_13
_atom_site_aniso_U_12
O1 0.0310(14) 0.0201(17) 0.0417(16) 0.0024(15) 0.0133(12) -0.0050(14)
O2 0.0527(18) 0.034(2) 0.0439(18) -0.0014(16) 0.0259(15) -0.0130(18)
O3 0.0412(17) 0.031(2) 0.0404(18) -0.0092(15) 0.0179(14) -0.0093(15)
N1 0.0234(15) 0.026(2) 0.0363(19) 0.0008(17) 0.0114(14) -0.0055(16)
N2 0.0333(18) 0.028(2) 0.0271(18) 0.0015(18) 0.0110(15) 0.0024(18)
N3 0.0245(15) 0.0187(19) 0.0346(18) -0.0006(16) 0.0160(14) -0.0034(16)
N4 0.0297(17) 0.0172(19) 0.0390(19) -0.0013(16) 0.0165(15) -0.0031(16)
C1 0.0205(18) 0.028(3) 0.033(2) 0.005(2) 0.0087(16) -0.0004(19)
C2 0.029(2) 0.037(3) 0.035(2) 0.000(2) 0.0085(17) -0.004(2)
C3 0.042(2) 0.051(3) 0.034(2) -0.003(3) 0.0160(19) -0.002(3)
C4 0.038(2) 0.049(4) 0.043(3) 0.006(3) 0.021(2) -0.009(2)
C5 0.026(2) 0.034(3) 0.044(2) 0.008(2) 0.0119(18) -0.007(2)
C6 0.0201(18) 0.023(2) 0.031(2) 0.0040(19) 0.0055(16) 0.0023(19)
C7 0.0186(18) 0.017(2) 0.034(2) 0.0013(19) 0.0085(16) -0.0001(18)
C8 0.0238(18) 0.031(3) 0.030(2) 0.003(2) 0.0105(16) 0.002(2)
C9 0.0253(19) 0.021(2) 0.037(2) -0.002(2) 0.0136(17) 0.0029(18)
C10 0.0259(18) 0.025(2) 0.028(2) -0.004(2) 0.0099(16) -0.0041(19)
C11 0.0224(18) 0.023(2) 0.0250(19) 0.0011(19) 0.0061(15) -0.0050(19)
C12 0.0239(18) 0.020(2) 0.036(2) -0.002(2) 0.0150(16) -0.0018(19)
C13 0.029(2) 0.020(2) 0.039(2) -0.001(2) 0.0132(18) -0.0090(19)
C14 0.0239(18) 0.024(2) 0.037(2) -0.001(2) 0.0111(16) -0.0024(19)
C15 0.047(3) 0.044(3) 0.034(3) -0.007(2) 0.013(2) -0.004(3)

loop_
_atom_type_symbol
_atom_type_description
_atom_type_scat_dispersion_real
_atom_type_scat_dispersion_imag
_atom_type_scat_source
C C 0.0181 0.0091 'International Tables Vol C Tables 4.2.6.8 and 6.1.1.4'
H H 0.0000 0.0000 'International Tables Vol C Tables 4.2.6.8 and 6.1.1.4'
N N 0.0311 0.0180 'International Tables Vol C Tables 4.2.6.8 and 6.1.1.4'
O O 0.0492 0.0322 'International Tables Vol C Tables 4.2.6.8 and 6.1.1.4'

loop_
_geom_angle_atom_site_label_1
_geom_angle_atom_site_label_2
_geom_angle_atom_site_label_3
_geom_angle
_geom_angle_site_symmetry_1
_geom_angle_site_symmetry_3
_geom_angle_publ_flag
C14 O3 C15 117.2(4) . . ?
C1 N1 H1 125.5 . . ?
C8 N1 H1 125.5 . . ?
C8 N1 C1 109.0(4) . . ?
H2A N2 H2B 138(4) . . ?
C10 N2 H2A 110(4) . . ?
C10 N2 H2B 91(4) . . ?
C11 N3 H3 120.0 . . ?
C11 N3 C12 120.1(3) . . ?
C12 N3 H3 120.0 . . ?
C12 N4 H4 112.0 . . ?
C12 N4 C13 115.5(3) . . ?
C13 N4 H4 111.8 . . ?
N1 C1 C2 130.3(4) . . ?
N1 C1 C6 106.8(4) . . ?
C2 C1 C6 122.9(4) . . ?
C1 C2 H2 121.3 . . ?
C3 C2 C1 117.5(5) . . ?
C3 C2 H2 121.3 . . ?
C2 C3 H3A 119.3 . . ?
C2 C3 C4 121.3(4) . . ?
C4 C3 H3A 119.3 . . ?
C3 C4 H4A 119.5 . . ?
C5 C4 C3 120.9(4) . . ?
C5 C4 H4A 119.5 . . ?
C4 C5 H5 120.2 . . ?
C4 C5 C6 119.6(5) . . ?
C6 C5 H5 120.2 . . ?
C1 C6 C7 107.7(4) . . ?
C5 C6 C1 117.7(4) . . ?
C5 C6 C7 134.6(4) . . ?
C6 C7 C9 128.2(4) . . ?
C8 C7 C6 105.4(4) . . ?
C8 C7 C9 126.5(4) . . ?
N1 C8 C7 111.1(3) . . ?
N1 C8 H8 124.4 . . ?
C7 C8 H8 124.4 . . ?
C7 C9 H9A 108.6 . . ?
C7 C9 H9B 108.6 . . ?
C7 C9 C10 114.7(4) . . ?
H9A C9 H9B 107.6 . . ?
C10 C9 H9A 108.6 . . ?
C10 C9 H9B 108.6 . . ?
N2 C10 C9 111.2(3) . . ?
N2 C10 H10 107.1 . . ?
N2 C10 C11 114.1(4) . . ?
C9 C10 H10 107.1 . . ?
C11 C10 C9 109.9(3) . . ?
C11 C10 H10 107.1 . . ?
O1 C11 N3 122.4(3) . . ?
O1 C11 C10 119.0(4) . . ?
N3 C11 C10 118.6(4) . . ?
N3 C12 H12A 108.2 . . ?
N3 C12 H12B 108.2 . . ?
N4 C12 N3 116.6(3) . . ?
N4 C12 H12A 108.2 . . ?
N4 C12 H12B 108.2 . . ?
H12A C12 H12B 107.3 . . ?
N4 C13 H13A 109.4 . . ?
N4 C13 H13B 109.4 . . ?
N4 C13 C14 111.1(4) . . ?
H13A C13 H13B 108.0 . . ?
C14 C13 H13A 109.4 . . ?
C14 C13 H13B 109.4 . . ?
O2 C14 O3 123.2(4) . . ?
O2 C14 C13 126.0(4) . . ?
O3 C14 C13 110.8(4) . . ?
O3 C15 H15A 109.5 . . ?
O3 C15 H15B 109.5 . . ?
O3 C15 H15C 109.5 . . ?
H15A C15 H15B 109.5 . . ?
H15A C15 H15C 109.5 . . ?
H15B C15 H15C 109.5 . . ?

loop_
_geom_bond_atom_site_label_1
_geom_bond_atom_site_label_2
_geom_bond_distance
_geom_bond_site_symmetry_2
_geom_bond_publ_flag
O1 C11 1.242(5) . ?
O2 C14 1.205(5) . ?
O3 C14 1.333(6) . ?
O3 C15 1.426(5) . ?
N1 H1 0.8800 . ?
N1 C1 1.372(5) . ?
N1 C8 1.356(6) . ?
N2 H2A 0.85(2) . ?
N2 H2B 0.83(2) . ?
N2 C10 1.462(6) . ?
N3 H3 0.8800 . ?
N3 C11 1.328(6) . ?
N3 C12 1.465(4) . ?
N4 H4 0.8600 . ?
N4 C12 1.430(5) . ?
N4 C13 1.457(6) . ?
C1 C2 1.381(6) . ?
C1 C6 1.420(7) . ?
C2 H2 0.9500 . ?
C2 C3 1.379(7) . ?
C3 H3A 0.9500 . ?
C3 C4 1.400(8) . ?
C4 H4A 0.9500 . ?
C4 C5 1.374(7) . ?
C5 H5 0.9500 . ?
C5 C6 1.405(6) . ?
C6 C7 1.425(6) . ?
C7 C8 1.372(6) . ?
C7 C9 1.496(6) . ?
C8 H8 0.9500 . ?
C9 H9A 0.9900 . ?
C9 H9B 0.9900 . ?
C9 C10 1.540(5) . ?
C10 H10 1.0000 . ?
C10 C11 1.531(5) . ?
C12 H12A 0.9900 . ?
C12 H12B 0.9900 . ?
C13 H13A 0.9900 . ?
C13 H13B 0.9900 . ?
C13 C14 1.499(6) . ?
C15 H15A 0.9800 . ?
C15 H15B 0.9800 . ?
C15 H15C 0.9800 . ?

loop_
_geom_torsion_atom_site_label_1
_geom_torsion_atom_site_label_2
_geom_torsion_atom_site_label_3
_geom_torsion_atom_site_label_4
_geom_torsion
_geom_torsion_site_symmetry_1
_geom_torsion_site_symmetry_2
_geom_torsion_site_symmetry_3
_geom_torsion_site_symmetry_4
_geom_torsion_publ_flag
N1 C1 C2 C3 177.6(5) . . . . ?
N1 C1 C6 C5 -177.8(4) . . . . ?
N1 C1 C6 C7 0.6(5) . . . . ?
N2 C10 C11 O1 -161.4(4) . . . . ?
N2 C10 C11 N3 18.3(5) . . . . ?
N4 C13 C14 O2 -4.4(7) . . . . ?
N4 C13 C14 O3 175.6(3) . . . . ?
C1 N1 C8 C7 -0.5(5) . . . . ?
C1 C2 C3 C4 -1.0(7) . . . . ?
C1 C6 C7 C8 -0.8(5) . . . . ?
C1 C6 C7 C9 177.9(4) . . . . ?
C2 C1 C6 C5 1.0(6) . . . . ?
C2 C1 C6 C7 179.4(4) . . . . ?
C2 C3 C4 C5 2.8(8) . . . . ?
C3 C4 C5 C6 -2.6(8) . . . . ?
C4 C5 C6 C1 0.7(7) . . . . ?
C4 C5 C6 C7 -177.1(5) . . . . ?
C5 C6 C7 C8 177.2(5) . . . . ?
C5 C6 C7 C9 -4.1(8) . . . . ?
C6 C1 C2 C3 -0.9(7) . . . . ?
C6 C7 C8 N1 0.8(5) . . . . ?
C6 C7 C9 C10 -91.2(5) . . . . ?
C7 C9 C10 N2 -57.3(4) . . . . ?
C7 C9 C10 C11 69.9(5) . . . . ?
C8 N1 C1 C2 -178.8(5) . . . . ?
C8 N1 C1 C6 -0.1(5) . . . . ?
C8 C7 C9 C10 87.4(5) . . . . ?
C9 C7 C8 N1 -178.0(4) . . . . ?
C9 C10 C11 O1 73.0(5) . . . . ?
C9 C10 C11 N3 -107.3(4) . . . . ?
C11 N3 C12 N4 -83.5(5) . . . . ?
C12 N3 C11 O1 2.4(6) . . . . ?
C12 N3 C11 C10 -177.3(3) . . . . ?
C12 N4 C13 C14 -152.4(3) . . . . ?
C13 N4 C12 N3 -74.6(5) . . . . ?
C15 O3 C14 O2 0.3(7) . . . . ?
C15 O3 C14 C13 -179.7(4) . . . . ?
